data_2312310
loop_
_publ_author_name
'Sangavi, Marimuthu'
'Kumaraguru, Narayanasamy'
'McMillen, Colin D.'
'Butcher, Ray J.'

_publ_section_title
;
 Supramolecular interactions in some organic hydrated
 2,4,6-triaminopyrimidinium carboxylate and sulfate salts.
;
_journal_coeditor_code DG3044
_journal_issue 10
_journal_name_full 'Acta crystallographica. Section C, Structural chemistry'
_journal_paper_doi 10.1107/S205322962300829X
_journal_volume 79
_journal_year 2023
_chemical_formula_iupac 'C4 H8 O2 N5 +, C6 H3 Cl O2 N -, 2H2 O1'
_chemical_formula_moiety 'C4 H8 O2 N5 +, C6 H3 Cl O2 N -, 2(H2 O1)'
_chemical_formula_sum 'C10 H15 Cl N6 O4'
_chemical_formula_weight 318.73
_chemical_name_systematic
;
2,4,6-Triaminopyrimidinium 6-chloronicotinate dihydrate
;
_space_group_crystal_system triclinic
_space_group_IT_number 2
_space_group_name_Hall '-P 1'
_space_group_name_H-M_alt 'P -1'
_atom_sites_solution_hydrogens mixed
_atom_sites_solution_primary dual
_atom_sites_solution_secondary difmap
_audit_creation_method SHELXL-2016/6
_cell_angle_alpha 74.8391(17)
_cell_angle_beta 79.5481(18)
_cell_angle_gamma 78.3934(16)
_cell_formula_units_Z 2
_cell_length_a 8.3769(4)
_cell_length_b 8.7294(4)
_cell_length_c 9.7804(5)
_cell_measurement_reflns_used 9926
_cell_measurement_temperature 100(2)
_cell_measurement_theta_max 27.53
_cell_measurement_theta_min 2.45
_cell_volume 669.88(6)
_computing_cell_refinement
;
SAINT (Bruker, 2016)
;
_computing_data_collection
;
APEX3 (Bruker, 2016)
;
_computing_data_reduction
;
SAINT (Bruker, 2016)
;
_computing_molecular_graphics
;
PLATON (Spek, 2020), Mercury (Macrae <i>et al.</i>, 2020)
and POVRay (Cason, 2004)
;
_computing_publication_material
;
PLATON (Spek, 2020) and publCIF (Westrip, 2010)
;
_computing_structure_refinement
;
SHELXL2016 (Sheldrick, 2015<i>b</i>)
;
_computing_structure_solution
;
SHELXT2014 (Sheldrick, 2015<i>a</i>)
;
_diffrn_ambient_temperature 100(2)
_diffrn_measured_fraction_theta_full 1.000
_diffrn_measured_fraction_theta_max 0.997
_diffrn_measurement_device_type 'Bruker D8 Venture Photon 2'
_diffrn_measurement_method '\f and \w scans'
_diffrn_radiation_type MoK\a
_diffrn_radiation_wavelength 0.71073
_diffrn_reflns_av_R_equivalents 0.0536
_diffrn_reflns_av_unetI/netI 0.0264
_diffrn_reflns_limit_h_max 10
_diffrn_reflns_limit_h_min -10
_diffrn_reflns_limit_k_max 11
_diffrn_reflns_limit_k_min -11
_diffrn_reflns_limit_l_max 12
_diffrn_reflns_limit_l_min -12
_diffrn_reflns_number 27526
_diffrn_reflns_theta_full 25.242
_diffrn_reflns_theta_max 27.555
_diffrn_reflns_theta_min 2.178
_diffrn_source 'Incoatec I\mS'
_exptl_absorpt_coefficient_mu 0.313
_exptl_absorpt_correction_T_max 1.0000
_exptl_absorpt_correction_T_min 0.9635
_exptl_absorpt_correction_type multi-scan
_exptl_absorpt_process_details
;
(SADABS; Bruker, 2016)
;
_exptl_crystal_colour yellow
_exptl_crystal_density_diffrn 1.580
_exptl_crystal_description block
_exptl_crystal_F_000 332
_exptl_crystal_size_max 0.174
_exptl_crystal_size_mid 0.112
_exptl_crystal_size_min 0.064
_refine_diff_density_max 0.311
_refine_diff_density_min -0.263
_refine_ls_extinction_method none
_refine_ls_goodness_of_fit_ref 1.081
_refine_ls_hydrogen_treatment mixed
_refine_ls_matrix_type full
_refine_ls_number_parameters 227
_refine_ls_number_reflns 3082
_refine_ls_number_restraints 0
_refine_ls_restrained_S_all 1.081
_refine_ls_R_factor_all 0.0363
_refine_ls_R_factor_gt 0.0294
_refine_ls_shift/su_max 0.000
_refine_ls_shift/su_mean 0.000
_refine_ls_structure_factor_coef Fsqd
_refine_ls_weighting_details 'w=1/[\s^2^(Fo^2^)+(0.0353P)^2^+0.2511P] where P=(Fo^2^+2Fc^2^)/3'
_refine_ls_weighting_scheme calc
_refine_ls_wR_factor_gt 0.0741
_refine_ls_wR_factor_ref 0.0784
_reflns_number_gt 2673
_reflns_number_total 3082
_reflns_threshold_expression 'I > 2\s(I)'
_cod_data_source_file dg3044sup1.cif
_cod_data_source_block I
_cod_database_code 2312310
_shelx_space_group_comment
;
The symmetry employed for this shelxl refinement is uniquely defined
by the following loop, which should always be used as a source of
symmetry information in preference to the above space-group names.
They are only intended as comments.
;
_shelx_estimated_absorpt_t_min 0.947
_shelx_estimated_absorpt_t_max 0.980

loop_
_space_group_symop_operation_xyz
'x, y, z'
'-x, -y, -z'

loop_
_atom_site_type_symbol
_atom_site_label
_atom_site_fract_x
_atom_site_fract_y
_atom_site_fract_z
_atom_site_U_iso_or_equiv
_atom_site_adp_type
_atom_site_calc_flag
_atom_site_occupancy
_atom_site_disorder_assembly
_atom_site_disorder_group
Cl Cl1 0.48345(4) -0.31415(3) 0.92646(3) 0.01681(10) Uani d 1 . .
O O1 0.42208(11) 0.46362(11) 0.67420(10) 0.0172(2) Uani d 1 . .
O O2 0.18441(11) 0.47582(10) 0.81893(10) 0.0156(2) Uani d 1 . .
O O3W 0.75791(13) 0.45506(12) 0.65303(12) 0.0208(2) Uani d 1 . .
H H3O1 0.659(3) 0.454(3) 0.654(2) 0.049(6) Uiso d 1 . .
H H3O2 0.774(3) 0.449(3) 0.739(2) 0.049(6) Uiso d 1 . .
O O4W -0.12749(13) 0.42132(13) 0.91072(12) 0.0232(2) Uani d 1 . .
H H4O1 -0.024(3) 0.427(2) 0.889(2) 0.038(5) Uiso d 1 . .
H H4O2 -0.161(2) 0.448(2) 0.989(2) 0.040(6) Uiso d 1 . .
N N1 0.15807(13) 0.80561(13) 0.67444(11) 0.0124(2) Uani d 1 . .
H H1N 0.1790(19) 0.699(2) 0.7085(16) 0.015 Uiso d 1 . .
N N2 0.26057(13) 1.04765(12) 0.55819(11) 0.0132(2) Uani d 1 . .
N N3 0.42664(14) 0.80035(13) 0.57023(12) 0.0154(2) Uani d 1 . .
H H3N1 0.509(2) 0.8465(19) 0.5349(18) 0.018 Uiso d 1 . .
H H3N2 0.434(2) 0.698(2) 0.5994(17) 0.018 Uiso d 1 . .
N N4 -0.11176(14) 0.79619(14) 0.78005(12) 0.0158(2) Uani d 1 . .
H H4N1 -0.091(2) 0.695(2) 0.7891(17) 0.019 Uiso d 1 . .
H H4N2 -0.213(2) 0.846(2) 0.7870(17) 0.019 Uiso d 1 . .
N N5 0.08594(15) 1.28834(13) 0.55192(13) 0.0164(2) Uani d 1 . .
H H5N1 0.162(2) 1.3353(19) 0.4939(18) 0.020 Uiso d 1 . .
H H5N2 -0.014(2) 1.3419(19) 0.5698(17) 0.020 Uiso d 1 . .
N N6 0.54373(13) -0.02468(13) 0.81255(12) 0.0136(2) Uani d 1 . .
C C1 0.28183(15) 0.88810(14) 0.59977(13) 0.0120(2) Uani d 1 . .
C C2 0.00364(15) 0.88490(15) 0.70866(13) 0.0122(2) Uani d 1 . .
C C3 -0.02338(15) 1.05028(15) 0.66965(13) 0.0133(2) Uani d 1 . .
H H3 -0.128013 1.110136 0.693875 0.016 Uiso calc 1 . .
C C4 0.10826(15) 1.12815(15) 0.59292(13) 0.0122(2) Uani d 1 . .
C C5 0.42576(15) -0.10627(14) 0.88591(13) 0.0122(2) Uani d 1 . .
C C6 0.26660(16) -0.03915(15) 0.92996(14) 0.0142(3) Uani d 1 . .
H H6 0.187685 -0.104315 0.983054 0.017 Uiso calc 1 . .
C C7 0.22708(15) 0.12717(15) 0.89341(13) 0.0137(3) Uani d 1 . .
H H7 0.119902 0.178871 0.922575 0.016 Uiso calc 1 . .
C C8 0.34647(15) 0.21790(14) 0.81326(13) 0.0121(2) Uani d 1 . .
C C9 0.50166(15) 0.13559(15) 0.77674(13) 0.0132(2) Uani d 1 . .
H H9 0.583448 0.196877 0.722825 0.016 Uiso calc 1 . .
C C10 0.31547(15) 0.39896(15) 0.76525(13) 0.0125(2) Uani d 1 . .

loop_
_atom_site_aniso_label
_atom_site_aniso_U_11
_atom_site_aniso_U_22
_atom_site_aniso_U_33
_atom_site_aniso_U_12
_atom_site_aniso_U_13
_atom_site_aniso_U_23
Cl1 0.01833(17) 0.00803(15) 0.02242(17) -0.00142(11) -0.00323(12) -0.00092(11)
O1 0.0139(4) 0.0108(4) 0.0229(5) -0.0023(3) 0.0017(4) 0.0002(4)
O2 0.0125(4) 0.0108(4) 0.0212(5) 0.0001(3) 0.0006(4) -0.0035(4)
O3W 0.0134(5) 0.0206(5) 0.0264(6) -0.0035(4) -0.0001(4) -0.0033(4)
O4W 0.0145(5) 0.0298(6) 0.0260(6) -0.0029(4) 0.0014(4) -0.0109(5)
N1 0.0113(5) 0.0086(5) 0.0153(5) -0.0008(4) -0.0006(4) -0.0009(4)
N2 0.0126(5) 0.0109(5) 0.0148(5) -0.0017(4) 0.0001(4) -0.0021(4)
N3 0.0121(5) 0.0094(5) 0.0211(6) -0.0012(4) 0.0024(4) -0.0010(4)
N4 0.0122(5) 0.0107(5) 0.0217(6) -0.0015(4) 0.0010(4) -0.0014(4)
N5 0.0146(6) 0.0101(5) 0.0213(6) -0.0015(4) 0.0018(5) -0.0015(4)
N6 0.0129(5) 0.0115(5) 0.0163(5) -0.0022(4) -0.0019(4) -0.0025(4)
C1 0.0129(6) 0.0116(6) 0.0113(6) -0.0021(5) -0.0016(5) -0.0023(4)
C2 0.0118(6) 0.0135(6) 0.0115(6) -0.0023(5) -0.0019(4) -0.0031(5)
C3 0.0103(6) 0.0125(6) 0.0158(6) -0.0007(5) 0.0000(5) -0.0034(5)
C4 0.0131(6) 0.0122(6) 0.0117(6) -0.0011(5) -0.0022(5) -0.0037(4)
C5 0.0152(6) 0.0088(5) 0.0130(6) -0.0014(5) -0.0045(5) -0.0015(4)
C6 0.0134(6) 0.0135(6) 0.0153(6) -0.0048(5) -0.0007(5) -0.0015(5)
C7 0.0120(6) 0.0138(6) 0.0147(6) -0.0007(5) -0.0013(5) -0.0038(5)
C8 0.0133(6) 0.0111(6) 0.0121(6) -0.0022(5) -0.0029(5) -0.0022(5)
C9 0.0127(6) 0.0111(6) 0.0156(6) -0.0034(5) -0.0015(5) -0.0021(5)
C10 0.0119(6) 0.0117(6) 0.0145(6) -0.0024(5) -0.0037(5) -0.0026(5)

loop_
_atom_type_symbol
_atom_type_description
_atom_type_scat_dispersion_real
_atom_type_scat_dispersion_imag
_atom_type_scat_source
C C 0.0033 0.0016 'International Tables Vol C Tables 4.2.6.8 and 6.1.1.4'
H H 0.0000 0.0000 'International Tables Vol C Tables 4.2.6.8 and 6.1.1.4'
Cl Cl 0.1484 0.1585 'International Tables Vol C Tables 4.2.6.8 and 6.1.1.4'
N N 0.0061 0.0033 'International Tables Vol C Tables 4.2.6.8 and 6.1.1.4'
O O 0.0106 0.0060 'International Tables Vol C Tables 4.2.6.8 and 6.1.1.4'

loop_
_geom_angle_atom_site_label_1
_geom_angle_atom_site_label_2
_geom_angle_atom_site_label_3
_geom_angle_site_symmetry_1
_geom_angle_site_symmetry_3
_geom_angle
_geom_angle_publ_flag
H3O1 O3W H3O2 . . 108(2) ?
H4O1 O4W H4O2 . . 107.8(18) ?
C2 N1 C1 . . 121.01(11) y
C2 N1 H1N . . 118.4(10) ?
C1 N1 H1N . . 120.4(10) ?
C1 N2 C4 . . 116.92(11) y
C1 N3 H3N1 . . 119.3(11) ?
C1 N3 H3N2 . . 117.0(11) ?
H3N1 N3 H3N2 . . 123.1(15) ?
C2 N4 H4N1 . . 119.1(11) ?
C2 N4 H4N2 . . 116.9(11) ?
H4N1 N4 H4N2 . . 120.2(15) ?
C4 N5 H5N1 . . 119.4(11) ?
C4 N5 H5N2 . . 118.1(10) ?
H5N1 N5 H5N2 . . 121.1(15) ?
C5 N6 C9 . . 116.14(11) ?
N3 C1 N2 . . 120.80(11) ?
N3 C1 N1 . . 116.48(11) ?
N2 C1 N1 . . 122.72(11) ?
N4 C2 N1 . . 117.69(11) ?
N4 C2 C3 . . 124.05(12) ?
N1 C2 C3 . . 118.26(11) ?
C2 C3 C4 . . 118.09(11) ?
C2 C3 H3 . . 121.0 ?
C4 C3 H3 . . 121.0 ?
N5 C4 N2 . . 117.32(11) ?
N5 C4 C3 . . 119.71(12) ?
N2 C4 C3 . . 122.97(11) ?
N6 C5 C6 . . 125.40(11) ?
N6 C5 Cl1 . . 114.84(9) ?
C6 C5 Cl1 . . 119.76(9) ?
C5 C6 C7 . . 117.25(11) ?
C5 C6 H6 . . 121.4 ?
C7 C6 H6 . . 121.4 ?
C6 C7 C8 . . 119.33(11) ?
C6 C7 H7 . . 120.3 ?
C8 C7 H7 . . 120.3 ?
C9 C8 C7 . . 117.59(11) ?
C9 C8 C10 . . 118.79(11) ?
C7 C8 C10 . . 123.63(11) ?
N6 C9 C8 . . 124.26(11) ?
N6 C9 H9 . . 117.9 ?
C8 C9 H9 . . 117.9 ?
O1 C10 O2 . . 124.15(11) ?
O1 C10 C8 . . 117.19(11) ?
O2 C10 C8 . . 118.66(11) ?

loop_
_geom_bond_atom_site_label_1
_geom_bond_atom_site_label_2
_geom_bond_site_symmetry_2
_geom_bond_distance
_geom_bond_publ_flag
Cl1 C5 . 1.7389(12) ?
O1 C10 . 1.2492(15) y
O2 C10 . 1.2688(15) y
O3W H3O1 . 0.83(2) ?
O3W H3O2 . 0.86(2) ?
O4W H4O1 . 0.86(2) ?
O4W H4O2 . 0.84(2) ?
N1 C2 . 1.3669(16) ?
N1 C1 . 1.3702(16) ?
N1 H1N . 0.896(16) ?
N2 C1 . 1.3293(16) ?
N2 C4 . 1.3579(16) ?
N3 C1 . 1.3253(16) ?
N3 H3N1 . 0.844(17) ?
N3 H3N2 . 0.859(17) ?
N4 C2 . 1.3398(16) ?
N4 H4N1 . 0.847(17) ?
N4 H4N2 . 0.872(18) ?
N5 C4 . 1.3341(16) ?
N5 H5N1 . 0.866(17) ?
N5 H5N2 . 0.887(17) ?
N6 C5 . 1.3257(16) ?
N6 C9 . 1.3396(16) ?
C2 C3 . 1.3757(17) ?
C3 C4 . 1.4057(17) ?
C3 H3 . 0.9500 ?
C5 C6 . 1.3842(18) ?
C6 C7 . 1.3868(17) ?
C6 H6 . 0.9500 ?
C7 C8 . 1.3970(17) ?
C7 H7 . 0.9500 ?
C8 C9 . 1.3870(17) ?
C8 C10 . 1.5090(16) y
C9 H9 . 0.9500 ?

loop_
_geom_hbond_atom_site_label_D
_geom_hbond_atom_site_label_H
_geom_hbond_atom_site_label_A
_geom_hbond_site_symmetry_A
_geom_hbond_distance_DH
_geom_hbond_distance_HA
_geom_hbond_distance_DA
_geom_hbond_angle_DHA
O3W H3O1 O1 . 0.83(2) 1.95(2) 2.7704(14) 173(2)
O3W H3O2 O4W 1_655 0.86(2) 1.95(2) 2.7813(16) 164(2)
O4W H4O1 O2 . 0.86(2) 1.85(2) 2.6990(14) 168.9(19)
O4W H4O2 O2 2_567 0.84(2) 2.12(2) 2.9389(15) 166.1(19)
N1 H1N O1 . 0.896(16) 2.628(16) 3.3389(14) 136.9(13)
N1 H1N O2 . 0.896(16) 1.960(16) 2.8395(14) 166.7(14)
N3 H3N1 N2 2_676 0.844(17) 2.245(17) 3.0881(15) 176.0(15)
N3 H3N2 O1 . 0.859(17) 1.998(18) 2.8536(14) 173.4(15)
N4 H4N1 O4W . 0.847(17) 2.429(17) 3.2069(15) 153.1(15)
N4 H4N2 N6 1_465 0.872(18) 2.127(18) 2.9977(16) 176.2(15)
N5 H5N1 O3W 2_676 0.866(17) 2.152(17) 2.9369(15) 150.5(15)
N5 H5N2 O3W 1_465 0.887(17) 2.092(18) 2.9672(15) 169.0(15)

loop_
_geom_torsion_atom_site_label_1
_geom_torsion_atom_site_label_2
_geom_torsion_atom_site_label_3
_geom_torsion_atom_site_label_4
_geom_torsion_site_symmetry_1
_geom_torsion_site_symmetry_2
_geom_torsion_site_symmetry_3
_geom_torsion_site_symmetry_4
_geom_torsion
_geom_torsion_publ_flag
C4 N2 C1 N3 . . . . 179.98(11) ?
C4 N2 C1 N1 . . . . -0.06(18) ?
C2 N1 C1 N3 . . . . -179.19(11) ?
C2 N1 C1 N2 . . . . 0.86(19) ?
C1 N1 C2 N4 . . . . 179.07(11) ?
C1 N1 C2 C3 . . . . -1.78(18) ?
N4 C2 C3 C4 . . . . -179.01(12) ?
N1 C2 C3 C4 . . . . 1.90(18) ?
C1 N2 C4 N5 . . . . 179.83(11) ?
C1 N2 C4 C3 . . . . 0.25(18) ?
C2 C3 C4 N5 . . . . 179.23(12) ?
C2 C3 C4 N2 . . . . -1.20(19) ?
C9 N6 C5 C6 . . . . -1.46(19) ?
C9 N6 C5 Cl1 . . . . 178.42(9) ?
N6 C5 C6 C7 . . . . 0.5(2) ?
Cl1 C5 C6 C7 . . . . -179.39(9) ?
C5 C6 C7 C8 . . . . 1.02(18) ?
C6 C7 C8 C9 . . . . -1.44(18) ?
C6 C7 C8 C10 . . . . 178.70(11) ?
C5 N6 C9 C8 . . . . 0.97(19) ?
C7 C8 C9 N6 . . . . 0.44(19) ?
C10 C8 C9 N6 . . . . -179.69(11) ?
C9 C8 C10 O1 . . . . 12.24(17) ?
C7 C8 C10 O1 . . . . -167.90(12) ?
C9 C8 C10 O2 . . . . -167.76(12) ?
C7 C8 C10 O2 . . . . 12.11(18) ?

_cod_database_fobs_code 2312310
